data_7701803
loop_
_publ_author_name
'Gompa, Thaige P.'
'Jiang, Ningxin'
'Bacsa, John'
'La Pierre, Henry Storms'

_publ_section_title
;
 Synthesis of Homoleptic, Divalent Lanthanide (Sm, Eu) Complexes via
 Oxidative Transmetallation
;
_journal_name_full 'Dalton Transactions'
_journal_paper_doi 10.1039/C9DT04230J
_journal_year 2019
_chemical_formula_moiety '0.67(C48 H108 Eu N2 O12 Si4)'
_chemical_formula_sum 'C32 H72 Eu0.67 N1.33 O8 Si2.67'
_chemical_formula_weight 779.79
_chemical_name_systematic Eu
_space_group_crystal_system monoclinic
_space_group_IT_number 14
_space_group_name_Hall '-P 2yn'
_space_group_name_H-M_alt 'P 1 21/n 1'
_atom_sites_solution_hydrogens geom
_atom_sites_solution_primary dual
_audit_creation_date 2018-12-03
_audit_creation_method
;
Olex2 1.2
(compiled 2017.08.10 svn.r3458 for OlexSys, GUI svn.r5381)
;
_audit_update_record
;
2019-09-05 deposited with the CCDC.	2019-11-05 downloaded from the CCDC.
;
_cell_angle_alpha 90
_cell_angle_beta 111.428(5)
_cell_angle_gamma 90
_cell_formula_units_Z 6
_cell_length_a 21.372(3)
_cell_length_b 15.061(2)
_cell_length_c 21.461(3)
_cell_measurement_reflns_used 9408
_cell_measurement_temperature 102.5
_cell_measurement_theta_max 29.555
_cell_measurement_theta_min 2.347
_cell_volume 6430.5(15)
_computing_cell_refinement 'SAINT V8.38A (?, 2016)'
_computing_data_reduction 'SAINT V8.38A (?, 2016)'
_computing_molecular_graphics 'Olex2 (Dolomanov et al., 2009)'
_computing_publication_material 'Olex2 (Dolomanov et al., 2009)'
_computing_structure_refinement 'ShelXL (Sheldrick, 2015)'
_computing_structure_solution 'ShelXT (Sheldrick, 2015)'
_diffrn_ambient_temperature 102.5
_diffrn_detector 'Bruker APEX2 area detector'
_diffrn_detector_area_resol_mean 7.9
_diffrn_detector_type 'CCD area detector'
_diffrn_measured_fraction_theta_full 0.996
_diffrn_measured_fraction_theta_max 0.997
_diffrn_measurement_device 'three-circle diffractometer'
_diffrn_measurement_device_type 'Bruker SMART APEX2 area detector'
_diffrn_measurement_method '\w and \f scans'
_diffrn_radiation_monochromator 'mirror optics'
_diffrn_radiation_probe x-ray
_diffrn_radiation_type MoK\a
_diffrn_radiation_wavelength 0.71073
_diffrn_reflns_av_R_equivalents 0.0794
_diffrn_reflns_av_unetI/netI 0.0383
_diffrn_reflns_Laue_measured_fraction_full 0.996
_diffrn_reflns_Laue_measured_fraction_max 0.997
_diffrn_reflns_limit_h_max 29
_diffrn_reflns_limit_h_min -29
_diffrn_reflns_limit_k_max 20
_diffrn_reflns_limit_k_min -20
_diffrn_reflns_limit_l_max 29
_diffrn_reflns_limit_l_min -29
_diffrn_reflns_number 169239
_diffrn_reflns_point_group_measured_fraction_full 0.996
_diffrn_reflns_point_group_measured_fraction_max 0.997
_diffrn_reflns_theta_full 25.242
_diffrn_reflns_theta_max 29.130
_diffrn_reflns_theta_min 2.302
_diffrn_source 'microfocus sealed X-ray tube'
_diffrn_source_type 'Incoatec I\ms'
_exptl_absorpt_coefficient_mu 1.100
_exptl_absorpt_correction_T_max 0.9310
_exptl_absorpt_correction_T_min 0.6173
_exptl_absorpt_correction_type multi-scan
_exptl_absorpt_process_details
'SADABS-2016/2 (Bruker,2016/2) was used for absorption correction. wR2(int) was 0.1144 before and 0.0832 after correction. The Ratio of minimum to maximum transmission is 0.6631. The \l/2 correction factor is Not present.'
_exptl_crystal_colour 'clear light colourless'
_exptl_crystal_colour_lustre clear
_exptl_crystal_colour_modifier light
_exptl_crystal_colour_primary colourless
_exptl_crystal_density_diffrn 1.208
_exptl_crystal_description prism
_exptl_crystal_F_000 2500
_exptl_crystal_preparation N.A
_exptl_crystal_recrystallization_method N.A.
_exptl_crystal_size_max 0.26
_exptl_crystal_size_mid 0.258
_exptl_crystal_size_min 0.154
_refine_diff_density_max 0.892
_refine_diff_density_min -0.742
_refine_diff_density_rms 0.081
_refine_ls_extinction_method none
_refine_ls_goodness_of_fit_ref 1.034
_refine_ls_hydrogen_treatment constr
_refine_ls_matrix_type full
_refine_ls_number_parameters 684
_refine_ls_number_reflns 17268
_refine_ls_number_restraints 29
_refine_ls_restrained_S_all 1.037
_refine_ls_R_factor_all 0.0431
_refine_ls_R_factor_gt 0.0321
_refine_ls_shift/su_max 0.005
_refine_ls_shift/su_mean 0.000
_refine_ls_structure_factor_coef Fsqd
_refine_ls_weighting_details 'w=1/[\s^2^(Fo^2^)+(0.0215P)^2^+6.3303P] where P=(Fo^2^+2Fc^2^)/3'
_refine_ls_weighting_scheme calc
_refine_ls_wR_factor_gt 0.0673
_refine_ls_wR_factor_ref 0.0728
_reflns_Friedel_coverage 0.000
_reflns_number_gt 14571
_reflns_number_total 17268
_reflns_threshold_expression 'I > 2\s(I)'
_cod_data_source_file c9dt04230j2.cif
_cod_data_source_block mo_a363_0ma
_cod_original_cell_volume 6430.3(16)
_cod_database_code 7701803
_shelx_shelxl_version_number 2017/1
_shelx_space_group_comment
;
The symmetry employed for this shelxl refinement is uniquely defined
by the following loop, which should always be used as a source of
symmetry information in preference to the above space-group names.
They are only intended as comments.
;
_shelx_estimated_absorpt_t_max 0.849
_shelx_estimated_absorpt_t_min 0.763
_olex2_refinement_description
;
1. Fixed Uiso
 At 1.5 times of:
  All C(H,H,H) groups
2. Restrained distances
 Si4-O10B \\sim Si4-O10A
 with sigma of 0.002
 Eu1-O10B \\sim Eu1-O10A
 with sigma of 0.002
 C39A-C37A \\sim C38A-C37A \\sim C40A-C37A
 with sigma of 0.005
 Eu1-O4B \\sim Eu1-O4A
 with sigma of 0.005
 Si2-O4B \\sim Si2-O4A
 with sigma of 0.001
3. Uiso/Uaniso restraints and constraints
Uanis(C37A) \\sim Ueq: with sigma of 0.002 and sigma for terminal atoms of 0.004
Uanis(O10B) \\sim Ueq: with sigma of 0.002 and sigma for terminal atoms of 0.004
Uanis(O10A) = Uanis(O10B)
Uanis(C37B) = Uanis(C37A)
Uanis(C40A) = Uanis(C40B)
Uanis(C38B) = Uanis(C38A)
Uanis(O4B) = Uanis(O4A)
Uanis(C13B) = Uanis(C13A)
Uanis(C14B) = Uanis(C14A)
Uanis(C15A) = Uanis(C15B)
Uanis(C16A) = Uanis(C16B)
4. Same fragment restrains
{O10B, C37B, C38B, C39B, C40B} sigma for 1-2: 0.002, 1-3: 0.004
as
{O10A, C37A, C38A, C39A, C40A}
5. Others
 Sof(O10B)=Sof(C37B)=Sof(C38B)=Sof(H38D)=Sof(H38E)=Sof(H38F)=Sof(C39B)=
 Sof(H39D)=Sof(H39E)=Sof(H39F)=Sof(C40B)=Sof(H40D)=Sof(H40E)=Sof(H40F)=1-FVAR(1)
 Sof(O10A)=Sof(C37A)=Sof(C38A)=Sof(H38A)=Sof(H38B)=Sof(H38C)=Sof(C39A)=
 Sof(H39A)=Sof(H39B)=Sof(H39C)=Sof(C40A)=Sof(H40A)=Sof(H40B)=Sof(H40C)=FVAR(1)
 Sof(O4B)=Sof(C13B)=Sof(C14B)=Sof(H14D)=Sof(H14E)=Sof(H14F)=Sof(C15B)=
 Sof(H15D)=Sof(H15E)=Sof(H15F)=Sof(C16B)=Sof(H16D)=Sof(H16E)=Sof(H16F)=1-FVAR(2)
 Sof(O4A)=Sof(C13A)=Sof(C14A)=Sof(H14A)=Sof(H14B)=Sof(H14C)=Sof(C15A)=
 Sof(H15A)=Sof(H15B)=Sof(H15C)=Sof(C16A)=Sof(H16A)=Sof(H16B)=Sof(H16C)=FVAR(2)
6.a Idealised Me refined as rotating group:
 C38A(H38A,H38B,H38C), C39A(H39A,H39B,H39C), C40A(H40A,H40B,H40C), C42(H42A,
 H42B,H42C), C20(H20A,H20B,H20C), C2(H2A,H2B,H2C), C26(H26A,H26B,H26C),
 C22(H22A,H22B,H22C), C27(H27A,H27B,H27C), C32(H32A,H32B,H32C), C11(H11A,H11B,
 H11C), C44(H44A,H44B,H44C), C24(H24A,H24B,H24C), C3(H3A,H3B,H3C), C10(H10A,
 H10B,H10C), C8(H8A,H8B,H8C), C19(H19A,H19B,H19C), C6(H6A,H6B,H6C), C48(H48A,
 H48B,H48C), C30(H30A,H30B,H30C), C46(H46A,H46B,H46C), C43(H43A,H43B,H43C),
 C31(H31A,H31B,H31C), C47(H47A,H47B,H47C), C38B(H38D,H38E,H38F), C39B(H39D,H39E,
 H39F), C40B(H40D,H40E,H40F), C14A(H14A,H14B,H14C), C14B(H14D,H14E,H14F),
 C15A(H15A,H15B,H15C), C15B(H15D,H15E,H15F), C16A(H16A,H16B,H16C), C16B(H16D,
 H16E,H16F), C18(H18A,H18B,H18C), C4(H4A,H4B,H4C), C34(H34A,H34B,H34C),
 C23(H23A,H23B,H23C), C28(H28A,H28B,H28C), C36(H36A,H36B,H36C), C12(H12A,H12B,
 H12C), C7(H7A,H7B,H7C), C35(H35A,H35B,H35C)
;
_olex2_exptl_crystal_mounting_method N.A.
_olex2_submission_original_sample_id Eu(BTTSA)2
_olex2_submission_special_instructions 'No special instructions were received'

loop_
_space_group_symop_operation_xyz
'x, y, z'
'-x+1/2, y+1/2, -z+1/2'
'-x, -y, -z'
'x-1/2, -y-1/2, z-1/2'

loop_
_atom_site_label
_atom_site_type_symbol
_atom_site_fract_x
_atom_site_fract_y
_atom_site_fract_z
_atom_site_U_iso_or_equiv
_atom_site_adp_type
_atom_site_occupancy
_atom_site_site_symmetry_order
_atom_site_calc_flag
_atom_site_refinement_flags_posn
_atom_site_refinement_flags_adp
_atom_site_refinement_flags_occupancy
_atom_site_disorder_assembly
_atom_site_disorder_group
Eu1 Eu 0.74755(2) 0.62022(2) 0.50253(2) 0.01378(3) Uani 1 1 d D . . . .
Si1 Si 0.80887(3) 0.82382(4) 0.53710(3) 0.01545(11) Uani 1 1 d . . . . .
Si2 Si 0.64704(3) 0.79240(4) 0.48161(3) 0.01596(11) Uani 1 1 d D . . . .
Si4 Si 0.72852(3) 0.43479(4) 0.41482(3) 0.01715(11) Uani 1 1 d D . . . .
Si3 Si 0.80005(3) 0.42894(4) 0.57766(3) 0.01696(11) Uani 1 1 d . . . . .
O1 O 0.84343(7) 0.72848(9) 0.52358(7) 0.0175(3) Uani 1 1 d . . . . .
O5 O 0.60410(7) 0.84876(10) 0.51723(7) 0.0221(3) Uani 1 1 d . . . . .
O11 O 0.76314(8) 0.37793(10) 0.37128(7) 0.0247(3) Uani 1 1 d . . . . .
O6 O 0.60781(8) 0.80866(11) 0.40138(7) 0.0256(3) Uani 1 1 d . . . . .
O9 O 0.78187(8) 0.34544(10) 0.61679(7) 0.0249(3) Uani 1 1 d . . . . .
O8 O 0.88252(8) 0.43351(11) 0.60750(8) 0.0263(3) Uani 1 1 d . . . . .
O12 O 0.65006(8) 0.40362(13) 0.38499(9) 0.0358(4) Uani 1 1 d . . . . .
O10A O 0.7293(6) 0.54242(14) 0.39271(16) 0.0241(4) Uani 0.257(5) 1 d D . P A 1
C37A C 0.7187(4) 0.5877(4) 0.3298(2) 0.0252(7) Uani 0.257(5) 1 d D U P A 1
C38A C 0.6534(5) 0.5559(8) 0.2769(5) 0.0534(11) Uani 0.257(5) 1 d D . P A 1
H38A H 0.661796 0.501831 0.255791 0.080 Uiso 0.257(5) 1 calc GR . P A 1
H38B H 0.635465 0.602129 0.242946 0.080 Uiso 0.257(5) 1 calc GR . P A 1
H38C H 0.620692 0.543072 0.298030 0.080 Uiso 0.257(5) 1 calc GR . P A 1
C39A C 0.7777(5) 0.5732(9) 0.3075(5) 0.059(4) Uani 0.257(5) 1 d D . P A 1
H39A H 0.818445 0.598362 0.340925 0.089 Uiso 0.257(5) 1 calc GR . P A 1
H39B H 0.768620 0.602514 0.264329 0.089 Uiso 0.257(5) 1 calc GR . P A 1
H39C H 0.783997 0.509442 0.302959 0.089 Uiso 0.257(5) 1 calc GR . P A 1
C40A C 0.7129(8) 0.6850(3) 0.3453(5) 0.0482(12) Uani 0.257(5) 1 d D . P A 1
H40A H 0.670271 0.695079 0.351470 0.072 Uiso 0.257(5) 1 calc GR . P A 1
H40B H 0.714410 0.721516 0.308012 0.072 Uiso 0.257(5) 1 calc GR . P A 1
H40C H 0.750341 0.701300 0.386274 0.072 Uiso 0.257(5) 1 calc GR . P A 1
O10B O 0.7246(2) 0.54250(11) 0.39197(9) 0.0241(4) Uani 0.743(5) 1 d D U P A 2
O2 O 0.84359(7) 0.83823(10) 0.61830(7) 0.0213(3) Uani 1 1 d . . . . .
O3 O 0.83742(8) 0.90656(10) 0.50613(7) 0.0225(3) Uani 1 1 d . . . . .
O4A O 0.6323(3) 0.68182(15) 0.4823(9) 0.0149(12) Uani 0.370(4) 1 d D . P A 3
O4B O 0.63593(16) 0.68353(11) 0.4950(4) 0.0149(12) Uani 0.630(4) 1 d D . P A 4
O7 O 0.77805(7) 0.52387(9) 0.60599(7) 0.0180(3) Uani 1 1 d . . . . .
N1 N 0.72897(8) 0.79792(11) 0.50824(8) 0.0168(3) Uani 1 1 d . . . . .
N2 N 0.76431(9) 0.44176(11) 0.49638(8) 0.0182(3) Uani 1 1 d . . . . .
C25 C 0.78272(12) 0.55464(15) 0.67186(10) 0.0250(5) Uani 1 1 d . . . . .
C1 C 0.91264(11) 0.70046(15) 0.53834(11) 0.0240(4) Uani 1 1 d . . . . .
C21 C 0.56213(12) 0.87265(16) 0.35924(11) 0.0283(5) Uani 1 1 d . . . . .
C41 C 0.82862(12) 0.34263(15) 0.38356(12) 0.0260(5) Uani 1 1 d . . . . .
C42 C 0.88251(12) 0.40700(16) 0.42445(13) 0.0297(5) Uani 1 1 d . . . . .
H42A H 0.876900 0.463717 0.400636 0.045 Uiso 1 1 calc GR . . . .
H42B H 0.926942 0.382385 0.431129 0.045 Uiso 1 1 calc GR . . . .
H42C H 0.878511 0.416525 0.468016 0.045 Uiso 1 1 calc GR . . . .
C20 C 0.67090(12) 0.84616(16) 0.63714(11) 0.0284(5) Uani 1 1 d . . . . .
H20A H 0.654209 0.786679 0.641226 0.043 Uiso 1 1 calc GR . . . .
H20B H 0.679621 0.879006 0.678891 0.043 Uiso 1 1 calc GR . . . .
H20C H 0.712630 0.841128 0.628309 0.043 Uiso 1 1 calc GR . . . .
C2 C 0.90827(12) 0.61560(15) 0.49933(13) 0.0299(5) Uani 1 1 d . . . . .
H2A H 0.884564 0.570297 0.515029 0.045 Uiso 1 1 calc GR . . . .
H2B H 0.953685 0.594627 0.506067 0.045 Uiso 1 1 calc GR . . . .
H2C H 0.883715 0.626887 0.451612 0.045 Uiso 1 1 calc GR . . . .
C9 C 0.81517(13) 0.95670(15) 0.44494(12) 0.0282(5) Uani 1 1 d . . . . .
C5 C 0.87565(11) 0.90876(15) 0.66363(11) 0.0255(5) Uani 1 1 d . . . . .
C33 C 0.72920(13) 0.28023(15) 0.59983(12) 0.0287(5) Uani 1 1 d . . . . .
C26 C 0.76910(17) 0.65241(17) 0.66456(12) 0.0413(7) Uani 1 1 d . . . . .
H26A H 0.805422 0.682198 0.655086 0.062 Uiso 1 1 calc GR . . . .
H26B H 0.766666 0.675961 0.706182 0.062 Uiso 1 1 calc GR . . . .
H26C H 0.726312 0.663037 0.627636 0.062 Uiso 1 1 calc GR . . . .
C17 C 0.61830(12) 0.89552(15) 0.57945(11) 0.0249(5) Uani 1 1 d . . . . .
C45 C 0.60991(13) 0.33350(18) 0.34492(13) 0.0356(6) Uani 1 1 d . . . . .
C29 C 0.93799(12) 0.37489(17) 0.63818(12) 0.0305(5) Uani 1 1 d . . . . .
C37B C 0.69993(15) 0.58905(18) 0.32821(12) 0.0252(7) Uani 0.743(5) 1 d D . P A 2
C22 C 0.59214(16) 0.96500(19) 0.37390(15) 0.0441(7) Uani 1 1 d . . . . .
H22A H 0.600578 0.980261 0.420667 0.066 Uiso 1 1 calc GR . . . .
H22B H 0.560694 1.007959 0.344386 0.066 Uiso 1 1 calc GR . . . .
H22C H 0.634553 0.966498 0.366130 0.066 Uiso 1 1 calc GR . . . .
C27 C 0.72711(15) 0.50904(19) 0.69028(13) 0.0388(6) Uani 1 1 d . . . . .
H27A H 0.683164 0.521822 0.655715 0.058 Uiso 1 1 calc GR . . . .
H27B H 0.728216 0.531614 0.733498 0.058 Uiso 1 1 calc GR . . . .
H27C H 0.734654 0.444739 0.693319 0.058 Uiso 1 1 calc GR . . . .
C32 C 0.92986(16) 0.2899(2) 0.59892(17) 0.0508(8) Uani 1 1 d . . . . .
H32A H 0.889434 0.258733 0.598475 0.076 Uiso 1 1 calc GR . . . .
H32B H 0.969290 0.252039 0.619871 0.076 Uiso 1 1 calc GR . . . .
H32C H 0.925555 0.303614 0.552902 0.076 Uiso 1 1 calc GR . . . .
C11 C 0.77869(15) 0.89735(17) 0.38542(12) 0.0377(6) Uani 1 1 d . . . . .
H11A H 0.809332 0.850944 0.381811 0.057 Uiso 1 1 calc GR . . . .
H11B H 0.763360 0.933001 0.344387 0.057 Uiso 1 1 calc GR . . . .
H11C H 0.739852 0.869833 0.391697 0.057 Uiso 1 1 calc GR . . . .
C44 C 0.83382(15) 0.25465(17) 0.41902(17) 0.0469(7) Uani 1 1 d . . . . .
H44A H 0.827466 0.263964 0.461517 0.070 Uiso 1 1 calc GR . . . .
H44B H 0.878277 0.228716 0.427752 0.070 Uiso 1 1 calc GR . . . .
H44C H 0.799074 0.214234 0.390774 0.070 Uiso 1 1 calc GR . . . .
C24 C 0.55260(16) 0.8447(2) 0.28826(12) 0.0465(7) Uani 1 1 d . . . . .
H24A H 0.596030 0.846171 0.282529 0.070 Uiso 1 1 calc GR . . . .
H24B H 0.521366 0.885690 0.256374 0.070 Uiso 1 1 calc GR . . . .
H24C H 0.534269 0.784383 0.280126 0.070 Uiso 1 1 calc GR . . . .
C3 C 0.95147(13) 0.77036(18) 0.51852(15) 0.0399(6) Uani 1 1 d . . . . .
H3A H 0.930461 0.781541 0.470327 0.060 Uiso 1 1 calc GR . . . .
H3B H 0.997799 0.750099 0.529134 0.060 Uiso 1 1 calc GR . . . .
H3C H 0.951610 0.825234 0.543105 0.060 Uiso 1 1 calc GR . . . .
C10 C 0.87817(15) 0.99626(19) 0.43867(15) 0.0437(7) Uani 1 1 d . . . . .
H10A H 0.902646 1.030711 0.478974 0.066 Uiso 1 1 calc GR . . . .
H10B H 0.865435 1.035176 0.399400 0.066 Uiso 1 1 calc GR . . . .
H10C H 0.906976 0.948346 0.433608 0.066 Uiso 1 1 calc GR . . . .
C8 C 0.88600(16) 0.87296(19) 0.73294(12) 0.0416(7) Uani 1 1 d . . . . .
H8A H 0.842307 0.858483 0.735533 0.062 Uiso 1 1 calc GR . . . .
H8B H 0.908522 0.917986 0.766647 0.062 Uiso 1 1 calc GR . . . .
H8C H 0.913833 0.819330 0.741320 0.062 Uiso 1 1 calc GR . . . .
C19 C 0.55249(13) 0.90020(19) 0.59103(13) 0.0372(6) Uani 1 1 d . . . . .
H19A H 0.518567 0.930012 0.553020 0.056 Uiso 1 1 calc GR . . . .
H19B H 0.559127 0.933655 0.632120 0.056 Uiso 1 1 calc GR . . . .
H19C H 0.537253 0.839963 0.595415 0.056 Uiso 1 1 calc GR . . . .
C6 C 0.94310(13) 0.9323(2) 0.65856(15) 0.0451(7) Uani 1 1 d . . . . .
H6A H 0.972483 0.880102 0.669730 0.068 Uiso 1 1 calc GR . . . .
H6B H 0.964208 0.980519 0.689866 0.068 Uiso 1 1 calc GR . . . .
H6C H 0.935909 0.951478 0.612811 0.068 Uiso 1 1 calc GR . . . .
C48 C 0.6322(2) 0.2456(2) 0.37850(18) 0.0667(10) Uani 1 1 d . . . . .
H48A H 0.680456 0.238002 0.388635 0.100 Uiso 1 1 calc GR . . . .
H48B H 0.607404 0.197810 0.348677 0.100 Uiso 1 1 calc GR . . . .
H48C H 0.623283 0.243499 0.420148 0.100 Uiso 1 1 calc GR . . . .
C30 C 0.94584(18) 0.3555(3) 0.71009(15) 0.0630(10) Uani 1 1 d . . . . .
H30A H 0.952705 0.411284 0.735228 0.095 Uiso 1 1 calc GR . . . .
H30B H 0.984695 0.316568 0.730645 0.095 Uiso 1 1 calc GR . . . .
H30C H 0.905184 0.326152 0.710810 0.095 Uiso 1 1 calc GR . . . .
C46 C 0.61396(17) 0.3323(2) 0.27530(15) 0.0555(9) Uani 1 1 d . . . . .
H46A H 0.598715 0.389513 0.253280 0.083 Uiso 1 1 calc GR . . . .
H46B H 0.585218 0.284760 0.248601 0.083 Uiso 1 1 calc GR . . . .
H46C H 0.660545 0.321734 0.279381 0.083 Uiso 1 1 calc GR . . . .
C43 C 0.83279(16) 0.3296(2) 0.31506(15) 0.0538(9) Uani 1 1 d . . . . .
H43A H 0.795225 0.292412 0.287511 0.081 Uiso 1 1 calc GR . . . .
H43B H 0.875354 0.300460 0.320018 0.081 Uiso 1 1 calc GR . . . .
H43C H 0.830472 0.387418 0.293413 0.081 Uiso 1 1 calc GR . . . .
C31 C 0.99985(14) 0.4252(2) 0.63746(17) 0.0520(8) Uani 1 1 d . . . . .
H31A H 0.994265 0.439489 0.591182 0.078 Uiso 1 1 calc GR . . . .
H31B H 1.039916 0.388175 0.657518 0.078 Uiso 1 1 calc GR . . . .
H31C H 1.005026 0.480256 0.663232 0.078 Uiso 1 1 calc GR . . . .
C47 C 0.53839(16) 0.3561(3) 0.3379(2) 0.0685(11) Uani 1 1 d . . . . .
H47A H 0.534825 0.355353 0.382180 0.103 Uiso 1 1 calc GR . . . .
H47B H 0.507414 0.312291 0.308950 0.103 Uiso 1 1 calc GR . . . .
H47C H 0.526792 0.415375 0.318178 0.103 Uiso 1 1 calc GR . . . .
C38B C 0.62376(18) 0.5940(3) 0.3033(2) 0.0534(11) Uani 0.743(5) 1 d D . P A 2
H38D H 0.605136 0.533849 0.298521 0.080 Uiso 0.743(5) 1 calc GR . P A 2
H38E H 0.606810 0.624182 0.259894 0.080 Uiso 0.743(5) 1 calc GR . P A 2
H38F H 0.610165 0.627261 0.335587 0.080 Uiso 0.743(5) 1 calc GR . P A 2
C39B C 0.7238(3) 0.5437(3) 0.27773(16) 0.0453(11) Uani 0.743(5) 1 d D . P A 2
H39D H 0.772886 0.538844 0.296263 0.068 Uiso 0.743(5) 1 calc GR . P A 2
H39E H 0.709884 0.578842 0.236440 0.068 Uiso 0.743(5) 1 calc GR . P A 2
H39F H 0.703943 0.484301 0.267872 0.068 Uiso 0.743(5) 1 calc GR . P A 2
C40B C 0.7299(3) 0.6814(2) 0.3445(2) 0.0482(12) Uani 0.743(5) 1 d D . P A 2
H40D H 0.717138 0.707532 0.379973 0.072 Uiso 0.743(5) 1 calc GR . P A 2
H40E H 0.712858 0.718710 0.304368 0.072 Uiso 0.743(5) 1 calc GR . P A 2
H40F H 0.778962 0.677619 0.359625 0.072 Uiso 0.743(5) 1 calc GR . P A 2
C13A C 0.5701(11) 0.6342(17) 0.4721(8) 0.0218(14) Uani 0.370(4) 1 d . . P A 3
C13B C 0.5782(6) 0.6282(9) 0.4896(4) 0.0218(14) Uani 0.630(4) 1 d . . P A 4
C14A C 0.5267(4) 0.6753(5) 0.5028(5) 0.0425(10) Uani 0.370(4) 1 d . . P A 3
H14A H 0.552659 0.686892 0.550183 0.064 Uiso 0.370(4) 1 calc GR . P A 3
H14B H 0.489319 0.635272 0.498842 0.064 Uiso 0.370(4) 1 calc GR . P A 3
H14C H 0.509071 0.731354 0.479972 0.064 Uiso 0.370(4) 1 calc GR . P A 3
C14B C 0.5613(2) 0.6472(3) 0.5520(3) 0.0425(10) Uani 0.630(4) 1 d . . P A 4
H14D H 0.601131 0.636783 0.592353 0.064 Uiso 0.630(4) 1 calc GR . P A 4
H14E H 0.524856 0.607897 0.552345 0.064 Uiso 0.630(4) 1 calc GR . P A 4
H14F H 0.546999 0.709214 0.551239 0.064 Uiso 0.630(4) 1 calc GR . P A 4
C15A C 0.5406(4) 0.6159(6) 0.3986(4) 0.0446(10) Uani 0.370(4) 1 d . . P A 3
H15A H 0.530974 0.672231 0.374042 0.067 Uiso 0.370(4) 1 calc GR . P A 3
H15B H 0.498868 0.582037 0.388216 0.067 Uiso 0.370(4) 1 calc GR . P A 3
H15C H 0.572673 0.581524 0.385409 0.067 Uiso 0.370(4) 1 calc GR . P A 3
C15B C 0.5164(2) 0.6507(3) 0.4268(2) 0.0446(10) Uani 0.630(4) 1 d . . P A 4
H15D H 0.501055 0.710963 0.430880 0.067 Uiso 0.630(4) 1 calc GR . P A 4
H15E H 0.480198 0.608341 0.422620 0.067 Uiso 0.630(4) 1 calc GR . P A 4
H15F H 0.528463 0.646945 0.387031 0.067 Uiso 0.630(4) 1 calc GR . P A 4
C16A C 0.5955(7) 0.5424(10) 0.5072(6) 0.0269(11) Uani 0.370(4) 1 d . . P A 3
H16A H 0.626211 0.515343 0.488135 0.040 Uiso 0.370(4) 1 calc GR . P A 3
H16B H 0.557006 0.502976 0.499966 0.040 Uiso 0.370(4) 1 calc GR . P A 3
H16C H 0.619144 0.551722 0.555319 0.040 Uiso 0.370(4) 1 calc GR . P A 3
C16B C 0.5985(4) 0.5335(5) 0.4875(3) 0.0269(11) Uani 0.630(4) 1 d . . P A 4
H16D H 0.608842 0.523597 0.447137 0.040 Uiso 0.630(4) 1 calc GR . P A 4
H16E H 0.561500 0.494421 0.486617 0.040 Uiso 0.630(4) 1 calc GR . P A 4
H16F H 0.638286 0.520455 0.527207 0.040 Uiso 0.630(4) 1 calc GR . P A 4
C18 C 0.64221(14) 0.98826(16) 0.57131(13) 0.0336(6) Uani 1 1 d . . . . .
H18A H 0.682124 0.984092 0.559236 0.050 Uiso 1 1 calc GR . . . .
H18B H 0.653454 1.020849 0.613526 0.050 Uiso 1 1 calc GR . . . .
H18C H 0.606462 1.019674 0.535915 0.050 Uiso 1 1 calc GR . . . .
C4 C 0.94418(13) 0.6787(2) 0.61348(13) 0.0381(6) Uani 1 1 d . . . . .
H4A H 0.941673 0.730983 0.639610 0.057 Uiso 1 1 calc GR . . . .
H4B H 0.991323 0.661687 0.624849 0.057 Uiso 1 1 calc GR . . . .
H4C H 0.919618 0.629393 0.623838 0.057 Uiso 1 1 calc GR . . . .
C34 C 0.66102(14) 0.32273(18) 0.56443(15) 0.0399(6) Uani 1 1 d . . . . .
H34A H 0.653055 0.368014 0.593472 0.060 Uiso 1 1 calc GR . . . .
H34B H 0.625937 0.277194 0.554170 0.060 Uiso 1 1 calc GR . . . .
H34C H 0.660036 0.350429 0.522757 0.060 Uiso 1 1 calc GR . . . .
C23 C 0.49506(13) 0.87004(19) 0.36878(14) 0.0400(6) Uani 1 1 d . . . . .
H23A H 0.475064 0.810903 0.357083 0.060 Uiso 1 1 calc GR . . . .
H23B H 0.464771 0.914507 0.339793 0.060 Uiso 1 1 calc GR . . . .
H23C H 0.502125 0.883013 0.415615 0.060 Uiso 1 1 calc GR . . . .
C28 C 0.84926(14) 0.5328(2) 0.72479(13) 0.0433(7) Uani 1 1 d . . . . .
H28A H 0.854149 0.468204 0.729598 0.065 Uiso 1 1 calc GR . . . .
H28B H 0.851775 0.558967 0.767448 0.065 Uiso 1 1 calc GR . . . .
H28C H 0.885410 0.556958 0.711963 0.065 Uiso 1 1 calc GR . . . .
C36 C 0.74298(14) 0.21040(16) 0.55494(13) 0.0347(6) Uani 1 1 d . . . . .
H36A H 0.744213 0.238904 0.514357 0.052 Uiso 1 1 calc GR . . . .
H36B H 0.707246 0.165616 0.542634 0.052 Uiso 1 1 calc GR . . . .
H36C H 0.786322 0.181828 0.578996 0.052 Uiso 1 1 calc GR . . . .
C12 C 0.76953(14) 1.03029(16) 0.45219(13) 0.0364(6) Uani 1 1 d . . . . .
H12A H 0.732652 1.004261 0.462915 0.055 Uiso 1 1 calc GR . . . .
H12B H 0.751096 1.063410 0.410083 0.055 Uiso 1 1 calc GR . . . .
H12C H 0.795440 1.070592 0.488226 0.055 Uiso 1 1 calc GR . . . .
C7 C 0.83080(14) 0.99039(17) 0.64933(13) 0.0359(6) Uani 1 1 d . . . . .
H7A H 0.821808 1.010702 0.603482 0.054 Uiso 1 1 calc GR . . . .
H7B H 0.853394 1.037689 0.680885 0.054 Uiso 1 1 calc GR . . . .
H7C H 0.788287 0.975410 0.654386 0.054 Uiso 1 1 calc GR . . . .
C35 C 0.73375(17) 0.23868(18) 0.66605(14) 0.0441(7) Uani 1 1 d . . . . .
H35A H 0.778210 0.211789 0.687734 0.066 Uiso 1 1 calc GR . . . .
H35B H 0.699061 0.192894 0.657749 0.066 Uiso 1 1 calc GR . . . .
H35C H 0.726909 0.284628 0.695265 0.066 Uiso 1 1 calc GR . . . .

loop_
_atom_site_aniso_label
_atom_site_aniso_U_11
_atom_site_aniso_U_22
_atom_site_aniso_U_33
_atom_site_aniso_U_23
_atom_site_aniso_U_13
_atom_site_aniso_U_12
Eu1 0.01455(5) 0.01239(5) 0.01318(5) -0.00032(4) 0.00361(3) 0.00085(4)
Si1 0.0156(3) 0.0138(3) 0.0166(2) -0.0004(2) 0.0054(2) 0.0000(2)
Si2 0.0146(3) 0.0163(3) 0.0156(2) -0.0004(2) 0.0038(2) 0.0027(2)
Si4 0.0184(3) 0.0159(3) 0.0164(3) -0.0036(2) 0.0054(2) -0.0008(2)
Si3 0.0204(3) 0.0158(3) 0.0155(3) 0.0027(2) 0.0076(2) 0.0034(2)
O1 0.0135(7) 0.0156(7) 0.0233(7) -0.0009(6) 0.0065(6) 0.0018(5)
O5 0.0189(7) 0.0248(8) 0.0217(7) -0.0052(6) 0.0062(6) 0.0033(6)
O11 0.0240(8) 0.0283(8) 0.0209(7) -0.0064(6) 0.0072(6) 0.0037(7)
O6 0.0241(8) 0.0314(9) 0.0173(7) 0.0009(6) 0.0030(6) 0.0126(7)
O9 0.0367(9) 0.0182(7) 0.0226(7) 0.0042(6) 0.0141(7) 0.0007(7)
O8 0.0212(8) 0.0292(9) 0.0274(8) 0.0095(7) 0.0075(6) 0.0079(7)
O12 0.0233(8) 0.0443(11) 0.0387(10) -0.0247(8) 0.0102(7) -0.0101(8)
O10A 0.0350(10) 0.0197(7) 0.0146(6) 0.0004(6) 0.0056(6) 0.0046(6)
C37A 0.0303(16) 0.0236(10) 0.0161(9) 0.0024(8) 0.0021(10) 0.0075(11)
C38A 0.049(2) 0.054(3) 0.039(2) 0.0094(18) -0.0049(17) 0.0175(19)
C39A 0.081(11) 0.074(10) 0.037(7) 0.011(6) 0.038(7) 0.008(8)
C40A 0.082(4) 0.0314(15) 0.0261(14) 0.0066(12) 0.0139(18) 0.0003(17)
O10B 0.0350(10) 0.0197(7) 0.0146(6) 0.0004(6) 0.0056(6) 0.0046(6)
O2 0.0225(7) 0.0199(8) 0.0180(7) -0.0044(6) 0.0032(6) -0.0026(6)
O3 0.0235(8) 0.0180(7) 0.0274(8) 0.0026(6) 0.0108(6) -0.0021(6)
O4A 0.0127(7) 0.0180(7) 0.012(4) -0.0037(7) 0.0022(12) -0.0025(6)
O4B 0.0127(7) 0.0180(7) 0.012(4) -0.0037(7) 0.0022(12) -0.0025(6)
O7 0.0225(7) 0.0183(7) 0.0131(6) 0.0003(5) 0.0063(6) 0.0019(6)
N1 0.0172(8) 0.0155(8) 0.0170(8) 0.0004(6) 0.0053(6) 0.0011(7)
N2 0.0213(9) 0.0162(8) 0.0174(8) -0.0007(7) 0.0075(7) -0.0004(7)
C25 0.0344(12) 0.0265(12) 0.0133(9) -0.0015(8) 0.0078(9) 0.0064(10)
C1 0.0156(10) 0.0230(11) 0.0329(12) -0.0048(9) 0.0083(9) 0.0025(8)
C21 0.0296(12) 0.0283(12) 0.0198(10) 0.0039(9) 0.0007(9) 0.0101(10)
C41 0.0253(11) 0.0232(11) 0.0335(12) -0.0085(9) 0.0154(10) 0.0015(9)
C42 0.0270(12) 0.0259(12) 0.0411(14) -0.0088(10) 0.0182(11) -0.0025(10)
C20 0.0344(13) 0.0293(12) 0.0205(10) -0.0011(9) 0.0087(9) 0.0087(10)
C2 0.0213(11) 0.0256(12) 0.0435(14) -0.0084(10) 0.0127(10) 0.0007(9)
C9 0.0397(14) 0.0206(11) 0.0277(11) 0.0048(9) 0.0163(10) -0.0031(10)
C5 0.0255(11) 0.0236(11) 0.0227(10) -0.0106(9) 0.0032(9) -0.0017(9)
C33 0.0409(14) 0.0173(11) 0.0356(13) 0.0036(9) 0.0232(11) -0.0019(10)
C26 0.076(2) 0.0271(13) 0.0234(12) -0.0011(10) 0.0210(13) 0.0081(13)
C17 0.0284(11) 0.0246(11) 0.0224(10) -0.0047(9) 0.0101(9) 0.0063(9)
C45 0.0263(12) 0.0405(15) 0.0385(14) -0.0203(12) 0.0100(11) -0.0156(11)
C29 0.0262(12) 0.0373(14) 0.0265(11) 0.0082(10) 0.0081(9) 0.0158(10)
C37B 0.0303(16) 0.0236(10) 0.0161(9) 0.0024(8) 0.0021(10) 0.0075(11)
C22 0.0481(17) 0.0344(15) 0.0426(16) 0.0067(12) 0.0077(13) 0.0013(13)
C27 0.0470(16) 0.0424(16) 0.0338(13) -0.0016(12) 0.0230(12) -0.0044(13)
C32 0.0484(18) 0.0384(16) 0.062(2) 0.0038(14) 0.0152(15) 0.0166(14)
C11 0.0596(18) 0.0297(13) 0.0256(12) 0.0022(10) 0.0176(12) -0.0071(12)
C44 0.0370(15) 0.0205(13) 0.081(2) 0.0016(14) 0.0187(15) 0.0019(11)
C24 0.0557(18) 0.0529(18) 0.0216(12) 0.0049(12) 0.0032(12) 0.0181(15)
C3 0.0279(13) 0.0345(14) 0.0629(18) 0.0022(13) 0.0233(13) 0.0006(11)
C10 0.0538(18) 0.0341(15) 0.0535(17) 0.0082(13) 0.0319(15) -0.0098(13)
C8 0.0509(17) 0.0425(16) 0.0213(11) -0.0085(11) 0.0011(11) 0.0052(13)
C19 0.0349(14) 0.0451(16) 0.0372(14) -0.0043(12) 0.0200(11) 0.0119(12)
C6 0.0293(14) 0.0488(18) 0.0538(17) -0.0240(14) 0.0111(12) -0.0158(13)
C48 0.078(3) 0.046(2) 0.061(2) -0.0083(17) 0.0075(19) -0.0226(18)
C30 0.059(2) 0.095(3) 0.0347(15) 0.0303(17) 0.0168(15) 0.045(2)
C46 0.0525(19) 0.068(2) 0.0445(17) -0.0316(16) 0.0162(14) -0.0276(17)
C43 0.0482(18) 0.077(2) 0.0434(16) -0.0283(16) 0.0253(14) 0.0025(16)
C31 0.0277(14) 0.057(2) 0.066(2) 0.0093(16) 0.0107(14) 0.0127(14)
C47 0.0306(16) 0.091(3) 0.079(3) -0.048(2) 0.0143(16) -0.0168(17)
C38B 0.049(2) 0.054(3) 0.039(2) 0.0094(18) -0.0049(17) 0.0175(19)
C39B 0.079(3) 0.037(2) 0.0214(17) 0.0075(15) 0.0203(19) 0.012(2)
C40B 0.082(4) 0.0314(15) 0.0261(14) 0.0066(12) 0.0139(18) 0.0003(17)
C13A 0.009(3) 0.020(2) 0.029(5) 0.005(4) -0.001(3) -0.001(2)
C13B 0.009(3) 0.020(2) 0.029(5) 0.005(4) -0.001(3) -0.001(2)
C14A 0.042(2) 0.037(2) 0.063(3) -0.013(2) 0.037(2) -0.0152(18)
C14B 0.042(2) 0.037(2) 0.063(3) -0.013(2) 0.037(2) -0.0152(18)
C15A 0.0219(19) 0.045(2) 0.054(3) 0.0065(19) -0.0024(16) -0.0073(16)
C15B 0.0219(19) 0.045(2) 0.054(3) 0.0065(19) -0.0024(16) -0.0073(16)
C16A 0.0204(14) 0.022(2) 0.045(4) -0.006(3) 0.019(3) -0.0031(14)
C16B 0.0204(14) 0.022(2) 0.045(4) -0.006(3) 0.019(3) -0.0031(14)
C18 0.0398(14) 0.0225(12) 0.0329(13) -0.0039(10) 0.0066(11) 0.0061(11)
C4 0.0304(13) 0.0461(16) 0.0333(13) 0.0003(12) 0.0062(11) 0.0138(12)
C34 0.0376(15) 0.0319(14) 0.0577(17) 0.0020(13) 0.0262(13) -0.0044(12)
C23 0.0259(12) 0.0430(16) 0.0424(15) 0.0047(12) 0.0021(11) 0.0161(12)
C28 0.0402(15) 0.063(2) 0.0239(12) -0.0025(12) 0.0087(11) 0.0057(14)
C36 0.0493(16) 0.0205(12) 0.0401(14) -0.0018(10) 0.0230(12) -0.0027(11)
C12 0.0464(16) 0.0215(12) 0.0388(14) 0.0064(10) 0.0125(12) 0.0046(11)
C7 0.0407(15) 0.0257(12) 0.0356(13) -0.0111(10) 0.0073(11) 0.0033(11)
C35 0.071(2) 0.0302(14) 0.0464(16) 0.0079(12) 0.0393(16) -0.0014(14)

loop_
_atom_type_symbol
_atom_type_description
_atom_type_scat_dispersion_real
_atom_type_scat_dispersion_imag
_atom_type_scat_source
C C 0.0033 0.0016 'International Tables Vol C Tables 4.2.6.8 and 6.1.1.4'
H H 0.0000 0.0000 'International Tables Vol C Tables 4.2.6.8 and 6.1.1.4'
Eu Eu -0.1578 3.6682 'International Tables Vol C Tables 4.2.6.8 and 6.1.1.4'
N N 0.0061 0.0033 'International Tables Vol C Tables 4.2.6.8 and 6.1.1.4'
O O 0.0106 0.0060 'International Tables Vol C Tables 4.2.6.8 and 6.1.1.4'
Si Si 0.0817 0.0704 'International Tables Vol C Tables 4.2.6.8 and 6.1.1.4'

loop_
_geom_angle_atom_site_label_1
_geom_angle_atom_site_label_2
_geom_angle_atom_site_label_3
_geom_angle
Si2 Eu1 Si1 59.075(17)
Si2 Eu1 Si4 130.458(16)
Si2 Eu1 Si3 147.661(15)
Si4 Eu1 Si1 149.948(15)
Si3 Eu1 Si1 131.651(16)
Si3 Eu1 Si4 59.273(17)
O1 Eu1 Si1 29.95(3)
O1 Eu1 Si2 87.84(3)
O1 Eu1 Si4 124.71(3)
O1 Eu1 Si3 111.59(3)
O1 Eu1 O10A 107.7(2)
O1 Eu1 O10B 109.46(9)
O1 Eu1 O7 106.32(5)
O1 Eu1 N1 58.56(5)
O1 Eu1 N2 122.24(5)
O10A Eu1 Si1 123.45(11)
O10A Eu1 Si2 111.51(19)
O10A Eu1 Si4 30.07(5)
O10A Eu1 Si3 87.71(9)
O10A Eu1 N1 121.53(8)
O10A Eu1 N2 58.39(8)
O10B Eu1 Si1 124.36(5)
O10B Eu1 Si2 110.10(7)
O10B Eu1 Si4 29.99(4)
O10B Eu1 Si3 88.22(5)
O10B Eu1 O7 117.23(5)
O10B Eu1 N1 121.16(5)
O10B Eu1 N2 58.73(5)
O4A Eu1 Si1 88.84(11)
O4A Eu1 Si2 30.39(5)
O4A Eu1 Si4 107.7(3)
O4A Eu1 Si3 122.96(18)
O4A Eu1 O1 118.14(7)
O4A Eu1 O7 106.6(3)
O4A Eu1 N1 59.63(9)
O4A Eu1 N2 119.57(9)
O4B Eu1 Si1 87.24(6)
O4B Eu1 Si2 30.40(4)
O4B Eu1 Si4 111.48(13)
O4B Eu1 Si3 120.54(10)
O4B Eu1 O1 117.03(6)
O4B Eu1 O7 102.00(17)
O4B Eu1 N1 58.60(6)
O4B Eu1 N2 120.61(6)
O7 Eu1 Si1 112.36(3)
O7 Eu1 Si2 121.16(3)
O7 Eu1 Si4 87.36(3)
O7 Eu1 Si3 30.22(3)
O7 Eu1 O10A 117.01(7)
O7 Eu1 N1 121.38(5)
O7 Eu1 N2 58.66(5)
N1 Eu1 Si1 29.46(4)
N1 Eu1 Si2 29.62(4)
N1 Eu1 Si4 150.24(4)
N1 Eu1 Si3 150.44(4)
N1 Eu1 N2 179.20(5)
N2 Eu1 Si1 151.33(4)
N2 Eu1 Si2 149.59(4)
N2 Eu1 Si4 29.51(4)
N2 Eu1 Si3 29.77(4)
O2 Si1 O1 103.81(8)
O3 Si1 O1 109.11(8)
O3 Si1 O2 103.91(8)
O3 Si1 N1 121.44(8)
N1 Si1 O1 101.17(8)
N1 Si1 O2 115.99(8)
O5 Si2 O6 104.82(8)
O5 Si2 O4A 111.6(4)
O5 Si2 O4B 106.6(2)
O5 Si2 N1 121.62(9)
O6 Si2 O4A 97.5(6)
O6 Si2 O4B 105.9(3)
N1 Si2 O6 115.63(9)
N1 Si2 O4A 103.07(19)
N1 Si2 O4B 100.86(12)
O11 Si4 O10A 106.8(3)
O11 Si4 O10B 108.83(11)
O11 Si4 N2 120.91(9)
O12 Si4 O11 103.92(9)
O12 Si4 O10A 106.2(4)
O12 Si4 O10B 103.18(16)
O12 Si4 N2 116.74(9)
N2 Si4 O10A 100.95(15)
N2 Si4 O10B 101.72(9)
O9 Si3 O8 104.74(8)
O9 Si3 O7 108.46(8)
O9 Si3 N2 122.06(9)
O8 Si3 O7 102.99(8)
N2 Si3 O8 115.24(9)
N2 Si3 O7 101.59(8)
Si1 O1 Eu1 101.68(6)
C1 O1 Eu1 122.98(12)
C1 O1 Si1 133.01(13)
C17 O5 Si2 136.47(14)
C41 O11 Si4 135.12(14)
C21 O6 Si2 137.24(14)
C33 O9 Si3 134.94(14)
C29 O8 Si3 138.09(16)
C45 O12 Si4 138.82(16)
Si4 O10A Eu1 101.33(10)
C37A O10A Eu1 124.5(3)
C37A O10A Si4 134.1(3)
O10A C37A C38A 109.5(3)
O10A C37A C39A 111.1(3)
O10A C37A C40A 104.3(3)
C39A C37A C38A 111.3(4)
C39A C37A C40A 110.6(4)
C40A C37A C38A 110.0(4)
Si4 O10B Eu1 101.55(7)
C37B O10B Eu1 122.63(14)
C37B O10B Si4 134.36(16)
C5 O2 Si1 137.50(14)
C9 O3 Si1 136.50(14)
Si2 O4A Eu1 100.94(15)
C13A O4A Eu1 128.8(10)
C13A O4A Si2 130.2(10)
Si2 O4B Eu1 100.90(11)
C13B O4B Eu1 122.8(5)
C13B O4B Si2 134.9(5)
Si3 O7 Eu1 100.72(6)
C25 O7 Eu1 125.01(12)
C25 O7 Si3 133.69(13)
Si1 N1 Eu1 95.88(7)
Si2 N1 Eu1 95.15(7)
Si2 N1 Si1 168.91(12)
Si4 N2 Eu1 95.55(8)
Si4 N2 Si3 169.56(12)
Si3 N2 Eu1 94.77(7)
O7 C25 C26 105.63(17)
O7 C25 C27 108.71(19)
O7 C25 C28 112.08(19)
C26 C25 C27 109.0(2)
C28 C25 C26 112.9(2)
C28 C25 C27 108.3(2)
O1 C1 C2 105.78(17)
O1 C1 C3 111.04(19)
O1 C1 C4 108.11(18)
C2 C1 C4 108.3(2)
C3 C1 C2 111.5(2)
C3 C1 C4 111.9(2)
O6 C21 C22 110.3(2)
O6 C21 C24 104.91(19)
O6 C21 C23 110.8(2)
C22 C21 C24 110.7(2)
C22 C21 C23 110.1(2)
C24 C21 C23 109.9(2)
O11 C41 C42 110.77(18)
O11 C41 C44 107.81(19)
O11 C41 C43 105.6(2)
C42 C41 C43 110.0(2)
C44 C41 C42 111.6(2)
C44 C41 C43 110.8(2)
O3 C9 C11 110.84(19)
O3 C9 C10 106.2(2)
O3 C9 C12 107.45(19)
C11 C9 C10 110.8(2)
C11 C9 C12 111.3(2)
C12 C9 C10 110.2(2)
O2 C5 C8 105.29(19)
O2 C5 C6 110.69(19)
O2 C5 C7 110.63(18)
C8 C5 C6 110.4(2)
C7 C5 C8 109.9(2)
C7 C5 C6 109.9(2)
O9 C33 C34 111.02(19)
O9 C33 C36 108.48(19)
O9 C33 C35 105.5(2)
C34 C33 C36 110.3(2)
C34 C33 C35 111.3(2)
C35 C33 C36 110.2(2)
O5 C17 C20 110.91(17)
O5 C17 C19 106.30(19)
O5 C17 C18 107.98(18)
C19 C17 C20 110.0(2)
C19 C17 C18 110.3(2)
C18 C17 C20 111.2(2)
O12 C45 C48 110.3(2)
O12 C45 C46 111.1(2)
O12 C45 C47 104.7(2)
C48 C45 C46 109.7(3)
C48 C45 C47 112.2(3)
C47 C45 C46 108.7(3)
O8 C29 C32 111.1(2)
O8 C29 C30 110.6(2)
O8 C29 C31 105.3(2)
C32 C29 C30 110.6(3)
C32 C29 C31 109.8(2)
C30 C29 C31 109.3(3)
O10B C37B C38B 109.2(3)
O10B C37B C39B 110.7(2)
O10B C37B C40B 104.3(2)
C39B C37B C38B 111.6(3)
C39B C37B C40B 110.7(3)
C40B C37B C38B 110.1(3)
O4A C13A C15A 104.9(15)
O4A C13A C16A 103.0(14)
C14A C13A O4A 114.8(18)
C14A C13A C15A 117.6(14)
C14A C13A C16A 108.9(13)
C15A C13A C16A 106.4(17)
O4B C13B C14B 106.6(8)
O4B C13B C15B 112.0(7)
O4B C13B C16B 107.6(9)
C14B C13B C15B 108.7(8)
C16B C13B C14B 111.6(6)
C16B C13B C15B 110.4(8)

loop_
_geom_bond_atom_site_label_1
_geom_bond_atom_site_label_2
_geom_bond_distance
Eu1 Si1 3.3106(7)
Eu1 Si2 3.2917(7)
Eu1 Si4 3.3088(7)
Eu1 Si3 3.2918(7)
Eu1 O1 2.5268(14)
Eu1 O10A 2.531(2)
Eu1 O10B 2.5279(16)
Eu1 O4A 2.518(4)
Eu1 O4B 2.518(2)
Eu1 O7 2.5306(14)
Eu1 N1 2.7149(17)
Eu1 N2 2.7211(18)
Si1 O1 1.6877(15)
Si1 O2 1.6400(15)
Si1 O3 1.6319(16)
Si1 N1 1.6368(18)
Si2 O5 1.6307(15)
Si2 O6 1.6349(15)
Si2 O4A 1.6961(19)
Si2 O4B 1.6961(19)
Si2 N1 1.6334(18)
Si4 O11 1.6307(16)
Si4 O12 1.6302(17)
Si4 O10A 1.691(2)
Si4 O10B 1.6879(17)
Si4 N2 1.6375(17)
Si3 O9 1.6361(16)
Si3 O8 1.6421(17)
Si3 O7 1.6864(15)
Si3 N2 1.6401(17)
O1 C1 1.457(2)
O5 C17 1.441(3)
O11 C41 1.429(3)
O6 C21 1.433(3)
O9 C33 1.437(3)
O8 C29 1.431(3)
O12 C45 1.433(3)
O10A C37A 1.456(3)
C37A C38A 1.519(3)
C37A C39A 1.517(3)
C37A C40A 1.518(3)
O10B C37B 1.454(3)
O2 C5 1.434(3)
O3 C9 1.437(3)
O4A C13A 1.46(2)
O4B C13B 1.458(13)
O7 C25 1.456(2)
C25 C26 1.498(3)
C25 C27 1.544(3)
C25 C28 1.497(3)
C1 C2 1.512(3)
C1 C3 1.495(3)
C1 C4 1.539(3)
C21 C22 1.516(4)
C21 C24 1.521(3)
C21 C23 1.521(4)
C41 C42 1.516(3)
C41 C44 1.512(4)
C41 C43 1.518(3)
C20 C17 1.527(3)
C9 C11 1.520(3)
C9 C10 1.522(4)
C9 C12 1.521(3)
C5 C8 1.521(3)
C5 C6 1.527(4)
C5 C7 1.520(3)
C33 C34 1.517(4)
C33 C36 1.526(3)
C33 C35 1.523(3)
C17 C19 1.517(3)
C17 C18 1.519(3)
C45 C48 1.499(4)
C45 C46 1.528(4)
C45 C47 1.519(4)
C29 C32 1.507(4)
C29 C30 1.519(4)
C29 C31 1.529(4)
C37B C38B 1.518(4)
C37B C39B 1.517(3)
C37B C40B 1.518(3)
C13A C14A 1.45(3)
C13A C15A 1.495(19)
C13A C16A 1.57(3)
C13B C14B 1.538(13)
C13B C15B 1.542(8)
C13B C16B 1.495(15)
